data_7048620
loop_
_publ_author_name
'Zhang, Yiying'
'Li, Yanan'
'Hu, Jianjian'
'Ge, Zhongxue'
'Sun, Chenghui'
'Pang, Siping'

_publ_section_title
;
 Energetic C-trinitromethyl-substituted pyrazoles: synthesis and
 characterization.
;
_journal_issue 4
_journal_name_full 'Dalton transactions (Cambridge, England : 2003)'
_journal_page_first 1524
_journal_page_last 1529
_journal_paper_doi 10.1039/c8dt04712j
_journal_volume 48
_journal_year 2019
_chemical_formula_moiety 'C4 H2 N6 O8'
_chemical_formula_sum 'C4 H2 N6 O8'
_chemical_formula_weight 262.12
_space_group_crystal_system monoclinic
_space_group_IT_number 14
_space_group_name_Hall '-P 2yn'
_space_group_name_H-M_alt 'P 1 21/n 1'
_symmetry_space_group_name_Hall '-P 2yn'
_symmetry_space_group_name_H-M 'P 1 21/n 1'
_atom_sites_solution_hydrogens mixed
_atom_sites_solution_primary direct
_audit_creation_date 2017-09-19
_audit_creation_method
;
Olex2 1.2
(compiled 2017.08.10 svn.r3458 for OlexSys, GUI svn.r5381)
;
_audit_update_record
;
2018-11-09 deposited with the CCDC.
2018-12-28 downloaded from the CCDC.
;
_cell_angle_alpha 90
_cell_angle_beta 110.80(3)
_cell_angle_gamma 90
_cell_formula_units_Z 4
_cell_length_a 10.104(2)
_cell_length_b 8.3288(17)
_cell_length_c 12.031(2)
_cell_measurement_reflns_used 3147
_cell_measurement_temperature 153(2)
_cell_measurement_theta_max 27.4662
_cell_measurement_theta_min 1.8108
_cell_volume 946.5(4)
_computing_molecular_graphics 'Olex2 (Dolomanov et al., 2009)'
_computing_publication_material 'Olex2 (Dolomanov et al., 2009)'
_computing_structure_refinement 'XL (Sheldrick, 2008)'
_computing_structure_solution 'ShelXS (Sheldrick, 2008)'
_diffrn_ambient_temperature 153.15
_diffrn_measured_fraction_theta_full 0.996
_diffrn_measured_fraction_theta_max 0.993
_diffrn_measurement_device_type 'multiwire proportional'
_diffrn_measurement_method 'phi and omega scans'
_diffrn_radiation_monochromator graphite
_diffrn_radiation_type MoK\a
_diffrn_radiation_wavelength 0.71073
_diffrn_reflns_av_R_equivalents 0.0378
_diffrn_reflns_av_unetI/netI 0.0344
_diffrn_reflns_Laue_measured_fraction_full 0.996
_diffrn_reflns_Laue_measured_fraction_max 0.993
_diffrn_reflns_limit_h_max 12
_diffrn_reflns_limit_h_min -13
_diffrn_reflns_limit_k_max 10
_diffrn_reflns_limit_k_min -10
_diffrn_reflns_limit_l_max 15
_diffrn_reflns_limit_l_min -15
_diffrn_reflns_number 7356
_diffrn_reflns_point_group_measured_fraction_full 0.996
_diffrn_reflns_point_group_measured_fraction_max 0.993
_diffrn_reflns_theta_full 25.242
_diffrn_reflns_theta_max 27.513
_diffrn_reflns_theta_min 3.043
_exptl_absorpt_coefficient_mu 0.180
_exptl_absorpt_correction_T_max 1.0000
_exptl_absorpt_correction_T_min 0.8266
_exptl_absorpt_correction_type multi-scan
_exptl_absorpt_process_details 'CrystalClear (Rigaku Inc., 2008)'
_exptl_crystal_colour colorless
_exptl_crystal_density_diffrn 1.840
_exptl_crystal_description plate
_exptl_crystal_F_000 528
_exptl_crystal_size_max 0.21
_exptl_crystal_size_mid 0.2
_exptl_crystal_size_min 0.05
_refine_diff_density_max 0.285
_refine_diff_density_min -0.246
_refine_diff_density_rms 0.059
_refine_ls_extinction_method none
_refine_ls_goodness_of_fit_ref 1.186
_refine_ls_hydrogen_treatment constr
_refine_ls_matrix_type full
_refine_ls_number_parameters 163
_refine_ls_number_reflns 2160
_refine_ls_number_restraints 0
_refine_ls_restrained_S_all 1.186
_refine_ls_R_factor_all 0.0493
_refine_ls_R_factor_gt 0.0447
_refine_ls_shift/su_max 0.001
_refine_ls_shift/su_mean 0.000
_refine_ls_structure_factor_coef Fsqd
_refine_ls_weighting_details 'w=1/[\s^2^(Fo^2^)+(0.0442P)^2^+0.5975P] where P=(Fo^2^+2Fc^2^)/3'
_refine_ls_weighting_scheme calc
_refine_ls_wR_factor_gt 0.1049
_refine_ls_wR_factor_ref 0.1171
_reflns_Friedel_coverage 0.000
_reflns_number_gt 2030
_reflns_number_total 2160
_reflns_threshold_expression 'I > 2\s(I)'
_cod_data_source_file c8dt04712j2.cif
_cod_data_source_block 201709-6
_cod_depositor_comments 'Adding full bibliography for 7048619--7048620.cif.'
_cod_original_cell_volume 946.4(4)
_cod_database_code 7048620
_shelx_shelxl_version_number 2014/7
_shelx_space_group_comment
;
The symmetry employed for this shelxl refinement is uniquely defined
by the following loop, which should always be used as a source of
symmetry information in preference to the above space-group names.
They are only intended as comments.
;
_shelx_estimated_absorpt_t_max 0.991
_shelx_estimated_absorpt_t_min 0.963
_olex2_refinement_description
;
1. Fixed Uiso
 At 1.2 times of:
  All C(H) groups, All N(H) groups
2.a Riding coordinates:
 N6(H6)
2.b Aromatic/amide H refined with riding coordinates:
 C4(H4)
;
_olex2_submission_special_instructions 'No special instructions were received'

loop_
_space_group_symop_operation_xyz
'x, y, z'
'-x+1/2, y+1/2, -z+1/2'
'-x, -y, -z'
'x-1/2, -y-1/2, z-1/2'

loop_
_atom_site_label
_atom_site_type_symbol
_atom_site_fract_x
_atom_site_fract_y
_atom_site_fract_z
_atom_site_U_iso_or_equiv
_atom_site_adp_type
_atom_site_occupancy
_atom_site_site_symmetry_order
_atom_site_calc_flag
_atom_site_refinement_flags_posn
_atom_site_disorder_assembly
_atom_site_disorder_group
O8 O 0.64562(13) 1.09934(16) 0.87335(11) 0.0232(3) Uani 1 1 d . A 2
O6 O 0.44390(16) 0.88402(16) 0.90791(12) 0.0282(3) Uani 1 1 d . B 1
O7 O 0.53227(15) 1.32635(16) 0.83188(12) 0.0268(3) Uani 1 1 d . A 2
O3 O 0.67877(16) 0.88727(19) 0.67823(14) 0.0353(4) Uani 1 1 d . . .
N1 N 0.49115(16) 0.77475(18) 0.86649(13) 0.0204(3) Uani 1 1 d . B 1
O5 O 0.52753(16) 0.64295(17) 0.90970(13) 0.0313(3) Uani 1 1 d . B 1
N3 N 0.43909(19) 0.6519(2) 0.67227(14) 0.0281(4) Uani 1 1 d . . .
N5 N 0.54705(15) 1.18364(18) 0.81155(13) 0.0182(3) Uani 1 1 d . A 2
N4 N 0.31389(17) 0.92824(19) 0.58149(13) 0.0226(3) Uani 1 1 d . . .
N2 N 0.65793(17) 0.8126(2) 0.75662(14) 0.0246(4) Uani 1 1 d . . .
N6 N 0.26790(16) 1.07837(19) 0.54718(13) 0.0227(3) Uani 1 1 d . . .
H6 H 0.2000 1.0964 0.4822 0.027 Uiso 1 1 d R . .
C3 C 0.44309(18) 1.1123(2) 0.71087(14) 0.0175(4) Uani 1 1 d . . .
C2 C 0.42174(17) 0.9479(2) 0.68271(14) 0.0173(3) Uani 1 1 d . . .
O1 O 0.32746(17) 0.60722(18) 0.67706(14) 0.0370(4) Uani 1 1 d . . .
O4 O 0.74413(16) 0.7433(2) 0.83811(14) 0.0402(4) Uani 1 1 d . . .
C1 C 0.50023(18) 0.8047(2) 0.74420(15) 0.0191(4) Uani 1 1 d . . .
C4 C 0.34112(18) 1.1930(2) 0.62105(16) 0.0205(4) Uani 1 1 d . . .
H4 H 0.3261 1.3057 0.6133 0.025 Uiso 1 1 calc R . .
O2 O 0.5058(2) 0.5926(2) 0.61645(15) 0.0466(5) Uani 1 1 d . . .

loop_
_atom_site_aniso_label
_atom_site_aniso_U_11
_atom_site_aniso_U_22
_atom_site_aniso_U_33
_atom_site_aniso_U_23
_atom_site_aniso_U_13
_atom_site_aniso_U_12
O8 0.0179(6) 0.0254(7) 0.0209(6) 0.0020(5) 0.0005(5) 0.0020(5)
O6 0.0392(8) 0.0230(7) 0.0276(7) -0.0023(5) 0.0184(6) 0.0009(6)
O7 0.0293(7) 0.0165(6) 0.0282(7) -0.0060(5) 0.0022(6) -0.0007(5)
O3 0.0368(8) 0.0404(9) 0.0374(8) 0.0115(7) 0.0236(7) 0.0101(7)
N1 0.0218(7) 0.0186(7) 0.0190(7) 0.0009(6) 0.0050(6) -0.0004(6)
O5 0.0373(8) 0.0237(7) 0.0303(7) 0.0098(6) 0.0086(6) 0.0060(6)
N3 0.0370(9) 0.0180(8) 0.0228(8) -0.0036(6) 0.0028(7) 0.0031(7)
N5 0.0163(7) 0.0192(7) 0.0181(7) -0.0008(6) 0.0049(6) -0.0017(6)
N4 0.0243(8) 0.0205(8) 0.0177(7) -0.0013(6) 0.0011(6) 0.0020(6)
N2 0.0270(8) 0.0245(8) 0.0226(8) 0.0006(6) 0.0090(6) 0.0074(7)
N6 0.0216(7) 0.0226(8) 0.0175(7) 0.0029(6) -0.0011(6) 0.0028(6)
C3 0.0166(8) 0.0184(8) 0.0154(8) -0.0015(6) 0.0033(6) 0.0000(6)
C2 0.0180(8) 0.0177(8) 0.0146(7) -0.0014(6) 0.0040(6) 0.0013(6)
O1 0.0352(8) 0.0244(7) 0.0411(9) -0.0050(6) 0.0010(7) -0.0076(6)
O4 0.0272(8) 0.0524(10) 0.0379(9) 0.0173(8) 0.0077(6) 0.0167(7)
C1 0.0218(8) 0.0172(8) 0.0161(8) -0.0023(6) 0.0039(6) 0.0012(7)
C4 0.0204(8) 0.0181(9) 0.0205(8) 0.0010(7) 0.0040(7) 0.0009(7)
O2 0.0667(12) 0.0346(9) 0.0418(9) -0.0167(7) 0.0233(9) 0.0046(8)

loop_
_atom_type_symbol
_atom_type_description
_atom_type_scat_dispersion_real
_atom_type_scat_dispersion_imag
_atom_type_scat_source
C C 0.0033 0.0016 'International Tables Vol C Tables 4.2.6.8 and 6.1.1.4'
H H 0.0000 0.0000 'International Tables Vol C Tables 4.2.6.8 and 6.1.1.4'
N N 0.0061 0.0033 'International Tables Vol C Tables 4.2.6.8 and 6.1.1.4'
O O 0.0106 0.0060 'International Tables Vol C Tables 4.2.6.8 and 6.1.1.4'

loop_
_geom_angle_atom_site_label_1
_geom_angle_atom_site_label_2
_geom_angle_atom_site_label_3
_geom_angle
O6 N1 O5 127.25(16)
O6 N1 C1 116.11(14)
O5 N1 C1 116.59(15)
O1 N3 C1 115.00(16)
O1 N3 O2 127.81(18)
O2 N3 C1 117.18(17)
O8 N5 O7 124.03(15)
O8 N5 C3 118.11(15)
O7 N5 C3 117.85(14)
C2 N4 N6 104.42(14)
O3 N2 C1 113.89(15)
O4 N2 O3 127.34(18)
O4 N2 C1 118.74(16)
N4 N6 H6 121.6
C4 N6 N4 114.26(14)
C4 N6 H6 124.1
C2 C3 N5 127.97(15)
C4 C3 N5 125.85(16)
C4 C3 C2 106.18(15)
N4 C2 C3 110.28(15)
N4 C2 C1 118.75(16)
C3 C2 C1 130.93(15)
N1 C1 N3 104.90(14)
N1 C1 N2 109.03(13)
N3 C1 N2 106.45(14)
C2 C1 N1 114.16(14)
C2 C1 N3 110.43(14)
C2 C1 N2 111.42(15)
N6 C4 C3 104.86(15)
N6 C4 H4 127.6
C3 C4 H4 127.6

loop_
_geom_bond_atom_site_label_1
_geom_bond_atom_site_label_2
_geom_bond_distance
O8 N5 1.2295(19)
O6 N1 1.214(2)
O7 N5 1.233(2)
O3 N2 1.209(2)
N1 O5 1.214(2)
N1 C1 1.527(2)
N3 O1 1.208(2)
N3 C1 1.540(2)
N3 O2 1.212(2)
N5 C3 1.421(2)
N4 N6 1.347(2)
N4 C2 1.325(2)
N2 O4 1.202(2)
N2 C1 1.548(2)
N6 H6 0.8501
N6 C4 1.335(2)
C3 C2 1.409(2)
C3 C4 1.375(2)
C2 C1 1.477(2)
C4 H4 0.9500

loop_
_geom_torsion_atom_site_label_1
_geom_torsion_atom_site_label_2
_geom_torsion_atom_site_label_3
_geom_torsion_atom_site_label_4
_geom_torsion
O8 N5 C3 C2 13.0(3)
O8 N5 C3 C4 -167.70(17)
O6 N1 C1 N3 -133.70(16)
O6 N1 C1 N2 112.62(17)
O6 N1 C1 C2 -12.7(2)
O7 N5 C3 C2 -166.63(18)
O7 N5 C3 C4 12.7(3)
O3 N2 C1 N1 -156.13(15)
O3 N2 C1 N3 91.21(18)
O3 N2 C1 C2 -29.2(2)
O5 N1 C1 N3 43.99(19)
O5 N1 C1 N2 -69.69(19)
O5 N1 C1 C2 165.00(15)
N5 C3 C2 N4 179.78(16)
N5 C3 C2 C1 -2.3(3)
N5 C3 C4 N6 -179.64(16)
N4 N6 C4 C3 0.0(2)
N4 C2 C1 N1 -116.55(17)
N4 C2 C1 N3 1.3(2)
N4 C2 C1 N2 119.41(17)
N6 N4 C2 C3 -0.3(2)
N6 N4 C2 C1 -178.60(15)
C3 C2 C1 N1 65.6(2)
C3 C2 C1 N3 -176.50(18)
C3 C2 C1 N2 -58.4(2)
C2 N4 N6 C4 0.2(2)
C2 C3 C4 N6 -0.2(2)
O1 N3 C1 N1 48.4(2)
O1 N3 C1 N2 163.90(15)
O1 N3 C1 C2 -75.0(2)
O4 N2 C1 N1 25.7(2)
O4 N2 C1 N3 -87.0(2)
O4 N2 C1 C2 152.60(17)
C4 C3 C2 N4 0.3(2)
C4 C3 C2 C1 178.32(18)
O2 N3 C1 N1 -132.91(17)
O2 N3 C1 N2 -17.4(2)
O2 N3 C1 C2 103.66(19)
